data_7223685
loop_
_publ_author_name
'Poettgen, R.'
'Jeitschko, W.'
'Wortmann, U.'
'Danebrock, M.E.'

_publ_section_title
;
 Crystal structures and physical properties of the ternary carbides Sc
 T1-x C2 (T= Fe, Co, Ni)
;
_journal_name_full 'Journal of Materials Chemistry'
_journal_page_first 633
_journal_page_last 637
_journal_volume 2
_journal_year 1992
_chemical_formula_sum 'C2 Fe0.88 Sc'
_chemical_name_systematic 'Fe0.88 Sc C2'
_space_group_IT_number 129
_symmetry_space_group_name_Hall 'P 4ab 2ab -1ab'
_symmetry_space_group_name_H-M 'P 4/n m m :1'
_cell_angle_alpha 90
_cell_angle_beta 90
_cell_angle_gamma 90
_cell_formula_units_Z 2
_cell_length_a 3.284
_cell_length_b 3.284
_cell_length_c 7.488
_cell_volume 80.756
_citation_journal_id_ASTM JMACEP
_cod_data_source_file Poettgen_JMACEP_1992_787.cif
_cod_data_source_block C2Fe0.88Sc1
_cod_original_cell_volume 80.7555
_cod_original_sg_symbol_Hall '-P 4a 2a (x-1/4,y+1/4,z)'
_cod_original_formula_sum 'C2 Fe0.88 Sc1'
_cod_database_code 7223685

loop_
_symmetry_equiv_pos_as_xyz
x,y,z
-y+1/2,x+1/2,z
-x,-y,z
y+1/2,-x+1/2,z
x+1/2,-y+1/2,-z
y,x,-z
-x+1/2,y+1/2,-z
-y,-x,-z
-x+1/2,-y+1/2,-z
y,-x,-z
x+1/2,y+1/2,-z
-y,x,-z
-x,y,z
-y+1/2,-x+1/2,z
x,-y,z
y+1/2,x+1/2,z

loop_
_atom_site_label
_atom_site_type_symbol
_atom_site_fract_x
_atom_site_fract_y
_atom_site_fract_z
_atom_site_occupancy
_atom_site_U_iso_or_equiv
Sc1 Sc 0 0.5 0.3462 1 0.0
Fe1 Fe 0 0 0 0.88 0.0
C1 C 0 0.5 0.8269 1 0.0
C2 C 0 0.5 0.6427 1 0.0
